data_4303835
loop_
_publ_author_name
'Chengbao Ni'
'Gary J. Long'
'Fernande Grandjean'
'Philip P. Power'

_publ_contact_author_address
;
Department of Chemistry
University of California, Davis
1 Shields Ave
Davis, CA 95616
;
_publ_contact_author_email pppower@ucdavis.edu
_publ_contact_author_name 'Power, Philip P.'
_publ_section_title
;
Synthesis, Characterization, and Magnetism of Divalent Aryl
Transition-Metal Complexes of the Simplest Dialkylamide, NMe2: Rare
T-Shaped Coordination at Chromium
;
_journal_name_full 'Inorganic Chemistry'
_journal_page_first 11594
_journal_page_last 11600
_journal_paper_doi 10.1021/ic901462t
_journal_volume 48
_journal_year 2009
_chemical_formula_moiety 'C64 H86 Mn2 N2, 2(C6 H6)'
_chemical_formula_sum 'C76 H98 Mn2 N2'
_chemical_formula_weight 1149.44
_chemical_name_systematic
; 
 ? 
;
_space_group_IT_number 14
_symmetry_cell_setting monoclinic
_symmetry_space_group_name_Hall '-P 2yn'
_symmetry_space_group_name_H-M 'P 1 21/n 1'
_atom_sites_solution_hydrogens geom
_atom_sites_solution_primary direct
_atom_sites_solution_secondary difmap
_audit_creation_method SHELXL-97
_cell_angle_alpha 90.00
_cell_angle_beta 104.1120(10)
_cell_angle_gamma 90.00
_cell_formula_units_Z 2
_cell_length_a 16.9367(7)
_cell_length_b 10.5787(5)
_cell_length_c 18.7807(8)
_cell_measurement_reflns_used 7323
_cell_measurement_temperature 90(2)
_cell_measurement_theta_max 32.825
_cell_measurement_theta_min 2.983
_cell_volume 3263.4(2)
_computing_cell_refinement 'SAINT (7.23A) (Bruker, 2005)'
_computing_data_collection 'Apex2 (2.1-4) (Bruker, 2007)'
_computing_data_reduction 'SAINT (7.23A) (Bruker, 2005)'
_computing_molecular_graphics 'SHELXTL 5.1, XP (Sheldrick, 1994)'
_computing_publication_material SHELXL97
_computing_structure_refinement 'SHELXL-97 (Sheldrick, 2008)'
_computing_structure_solution 'SHELXS-97 (Sheldrick, 2008)'
_diffrn_ambient_temperature 90(2)
_diffrn_measured_fraction_theta_full 0.974
_diffrn_measured_fraction_theta_max 0.974
_diffrn_measurement_device_type 'Bruker SMART APEXII CCD'
_diffrn_measurement_method '\w and \f'
_diffrn_radiation_monochromator graphite
_diffrn_radiation_source 'fine-focus sealed tube'
_diffrn_radiation_type MoK\a
_diffrn_radiation_wavelength 0.71073
_diffrn_reflns_av_R_equivalents 0.0148
_diffrn_reflns_av_sigmaI/netI 0.0128
_diffrn_reflns_limit_h_max 22
_diffrn_reflns_limit_h_min -22
_diffrn_reflns_limit_k_max 13
_diffrn_reflns_limit_k_min -11
_diffrn_reflns_limit_l_max 24
_diffrn_reflns_limit_l_min -24
_diffrn_reflns_number 29145
_diffrn_reflns_theta_full 27.50
_diffrn_reflns_theta_max 27.50
_diffrn_reflns_theta_min 2.95
_exptl_absorpt_coefficient_mu 0.430
_exptl_absorpt_correction_T_max 0.9228
_exptl_absorpt_correction_T_min 0.8747
_exptl_absorpt_correction_type multi-scan
_exptl_absorpt_process_details 'SADABS 2007/4 (Sheldrick, 2007)'
_exptl_crystal_colour Pink
_exptl_crystal_density_diffrn 1.170
_exptl_crystal_density_method 'not measured'
_exptl_crystal_description Rod
_exptl_crystal_F_000 1236
_exptl_crystal_size_max 0.32
_exptl_crystal_size_mid 0.21
_exptl_crystal_size_min 0.19
_refine_diff_density_max 0.367
_refine_diff_density_min -0.255
_refine_diff_density_rms 0.042
_refine_ls_extinction_method none
_refine_ls_goodness_of_fit_ref 1.072
_refine_ls_hydrogen_treatment constr
_refine_ls_matrix_type full
_refine_ls_number_parameters 371
_refine_ls_number_reflns 7294
_refine_ls_number_restraints 0
_refine_ls_restrained_S_all 1.072
_refine_ls_R_factor_all 0.0336
_refine_ls_R_factor_gt 0.0301
_refine_ls_shift/su_max 0.001
_refine_ls_shift/su_mean 0.000
_refine_ls_structure_factor_coef Fsqd
_refine_ls_weighting_details 'calc w=1/[\s^2^(Fo^2^)+(0.0434P)^2^+1.1885P] where P=(Fo^2^+2Fc^2^)/3'
_refine_ls_weighting_scheme calc
_refine_ls_wR_factor_gt 0.0812
_refine_ls_wR_factor_ref 0.0832
_reflns_number_gt 6682
_reflns_number_total 7294
_reflns_threshold_expression >2sigma(I)
_cod_data_source_file ic901462t_si_002_2.cif
_cod_data_source_block p21n_Mn
_cod_original_sg_symbol_H-M 'P 21/n'
_cod_database_code 4303835

loop_
_symmetry_equiv_pos_as_xyz
'x, y, z'
'-x+1/2, y+1/2, -z+1/2'
'-x, -y, -z'
'x-1/2, -y-1/2, z-1/2'

loop_
_atom_site_label
_atom_site_type_symbol
_atom_site_fract_x
_atom_site_fract_y
_atom_site_fract_z
_atom_site_U_iso_or_equiv
_atom_site_adp_type
_atom_site_occupancy
_atom_site_symmetry_multiplicity
_atom_site_calc_flag
_atom_site_refinement_flags
_atom_site_disorder_assembly
_atom_site_disorder_group
Mn1 Mn 0.430590(9) 0.062062(17) 0.020126(9) 0.01719(6) Uani 1 1 d . . .
N1 N 0.55336(6) 0.10941(10) 0.03342(5) 0.01918(19) Uani 1 1 d . . .
C1 C 0.32447(6) 0.10379(10) 0.05540(5) 0.01373(19) Uani 1 1 d . . .
C2 C 0.24672(6) 0.11614(10) 0.00614(5) 0.0143(2) Uani 1 1 d . . .
C3 C 0.17652(6) 0.13679(11) 0.03166(6) 0.0175(2) Uani 1 1 d . . .
H3A H 0.1254 0.1473 -0.0025 0.021 Uiso 1 1 calc R . .
C4 C 0.18110(6) 0.14198(11) 0.10650(6) 0.0191(2) Uani 1 1 d . . .
H4A H 0.1331 0.1519 0.1235 0.023 Uiso 1 1 calc R . .
C5 C 0.25650(6) 0.13256(11) 0.15622(6) 0.0171(2) Uani 1 1 d . . .
H5A H 0.2601 0.1369 0.2074 0.021 Uiso 1 1 calc R . .
C6 C 0.32726(6) 0.11666(10) 0.13095(6) 0.01395(19) Uani 1 1 d . . .
C7 C 0.23838(6) 0.11346(11) -0.07551(6) 0.0154(2) Uani 1 1 d . . .
C8 C 0.27152(7) 0.21361(11) -0.10907(6) 0.0190(2) Uani 1 1 d . . .
C9 C 0.26369(8) 0.21005(13) -0.18498(6) 0.0256(3) Uani 1 1 d . . .
H9A H 0.2869 0.2758 -0.2077 0.031 Uiso 1 1 calc R . .
C10 C 0.22260(8) 0.11222(13) -0.22751(6) 0.0276(3) Uani 1 1 d . . .
H10A H 0.2178 0.1111 -0.2790 0.033 Uiso 1 1 calc R . .
C11 C 0.18851(7) 0.01619(12) -0.19472(6) 0.0232(2) Uani 1 1 d . . .
H11A H 0.1596 -0.0497 -0.2243 0.028 Uiso 1 1 calc R . .
C12 C 0.19575(6) 0.01412(11) -0.11893(6) 0.0181(2) Uani 1 1 d . . .
C13 C 0.40783(6) 0.12894(11) 0.18652(5) 0.0150(2) Uani 1 1 d . . .
C14 C 0.45100(6) 0.02285(11) 0.22149(6) 0.0171(2) Uani 1 1 d . . .
C15 C 0.52411(7) 0.04203(12) 0.27442(6) 0.0223(2) Uani 1 1 d . . .
H15A H 0.5535 -0.0287 0.2985 0.027 Uiso 1 1 calc R . .
C16 C 0.55418(7) 0.16267(13) 0.29210(6) 0.0244(2) Uani 1 1 d . . .
H16A H 0.6039 0.1742 0.3280 0.029 Uiso 1 1 calc R . .
C17 C 0.51176(7) 0.26662(12) 0.25748(6) 0.0219(2) Uani 1 1 d . . .
H17A H 0.5329 0.3491 0.2698 0.026 Uiso 1 1 calc R . .
C18 C 0.43834(6) 0.25172(11) 0.20477(6) 0.0174(2) Uani 1 1 d . . .
C19 C 0.30877(7) 0.33072(11) -0.06628(6) 0.0203(2) Uani 1 1 d . . .
H19A H 0.3228 0.3092 -0.0128 0.024 Uiso 1 1 calc R . .
C20 C 0.38606(8) 0.37617(16) -0.08612(8) 0.0350(3) Uani 1 1 d . . .
H20A H 0.4250 0.3063 -0.0807 0.052 Uiso 1 1 calc R . .
H20B H 0.4101 0.4455 -0.0534 0.052 Uiso 1 1 calc R . .
H20C H 0.3727 0.4060 -0.1371 0.052 Uiso 1 1 calc R . .
C21 C 0.24696(9) 0.43890(14) -0.07873(10) 0.0418(4) Uani 1 1 d . . .
H21A H 0.1993 0.4136 -0.0612 0.063 Uiso 1 1 calc R . .
H21B H 0.2300 0.4585 -0.1313 0.063 Uiso 1 1 calc R . .
H21C H 0.2719 0.5139 -0.0517 0.063 Uiso 1 1 calc R . .
C22 C 0.15643(7) -0.09362(11) -0.08620(6) 0.0206(2) Uani 1 1 d . . .
H22A H 0.1772 -0.0898 -0.0316 0.025 Uiso 1 1 calc R . .
C23 C 0.06347(8) -0.07811(13) -0.10410(8) 0.0287(3) Uani 1 1 d . . .
H23A H 0.0499 0.0040 -0.0861 0.043 Uiso 1 1 calc R . .
H23B H 0.0398 -0.1458 -0.0803 0.043 Uiso 1 1 calc R . .
H23C H 0.0414 -0.0827 -0.1574 0.043 Uiso 1 1 calc R . .
C24 C 0.17706(7) -0.22464(12) -0.11157(7) 0.0268(3) Uani 1 1 d . . .
H24A H 0.2363 -0.2346 -0.1009 0.040 Uiso 1 1 calc R . .
H24B H 0.1539 -0.2332 -0.1645 0.040 Uiso 1 1 calc R . .
H24C H 0.1541 -0.2899 -0.0855 0.040 Uiso 1 1 calc R . .
C25 C 0.41727(7) -0.10968(11) 0.20434(6) 0.0195(2) Uani 1 1 d . . .
H25A H 0.3817 -0.1092 0.1533 0.023 Uiso 1 1 calc R . .
C26 C 0.48345(8) -0.20940(13) 0.20754(8) 0.0309(3) Uani 1 1 d . . .
H26A H 0.5203 -0.1816 0.1778 0.046 Uiso 1 1 calc R . .
H26B H 0.4582 -0.2898 0.1884 0.046 Uiso 1 1 calc R . .
H26C H 0.5142 -0.2208 0.2585 0.046 Uiso 1 1 calc R . .
C27 C 0.36437(9) -0.14584(14) 0.25668(7) 0.0326(3) Uani 1 1 d . . .
H27A H 0.3197 -0.0850 0.2517 0.049 Uiso 1 1 calc R . .
H27B H 0.3976 -0.1450 0.3073 0.049 Uiso 1 1 calc R . .
H27C H 0.3419 -0.2307 0.2445 0.049 Uiso 1 1 calc R . .
C28 C 0.39367(7) 0.36902(11) 0.16925(6) 0.0191(2) Uani 1 1 d . . .
H28A H 0.3427 0.3408 0.1337 0.023 Uiso 1 1 calc R . .
C29 C 0.44498(8) 0.44224(12) 0.12613(7) 0.0275(3) Uani 1 1 d . . .
H29A H 0.4601 0.3859 0.0902 0.041 Uiso 1 1 calc R . .
H29B H 0.4943 0.4742 0.1601 0.041 Uiso 1 1 calc R . .
H29C H 0.4132 0.5134 0.1005 0.041 Uiso 1 1 calc R . .
C30 C 0.36925(8) 0.45267(12) 0.22695(7) 0.0249(2) Uani 1 1 d . . .
H30A H 0.3359 0.4036 0.2529 0.037 Uiso 1 1 calc R . .
H30B H 0.3379 0.5253 0.2027 0.037 Uiso 1 1 calc R . .
H30C H 0.4183 0.4827 0.2621 0.037 Uiso 1 1 calc R . .
C31 C 0.58439(8) 0.22076(13) 0.00287(8) 0.0288(3) Uani 1 1 d . . .
H31A H 0.6430 0.2112 0.0077 0.043 Uiso 1 1 calc R . .
H31B H 0.5744 0.2964 0.0295 0.043 Uiso 1 1 calc R . .
H31C H 0.5565 0.2293 -0.0491 0.043 Uiso 1 1 calc R . .
C32 C 0.59392(7) 0.10098(14) 0.11238(7) 0.0276(3) Uani 1 1 d . . .
H32A H 0.6529 0.0942 0.1185 0.041 Uiso 1 1 calc R . .
H32B H 0.5741 0.0262 0.1335 0.041 Uiso 1 1 calc R . .
H32C H 0.5817 0.1770 0.1375 0.041 Uiso 1 1 calc R . .
C33 C 0.10062(14) 0.5623(2) 0.06981(11) 0.0654(6) Uani 1 1 d . . .
H33A H 0.0701 0.4862 0.0607 0.079 Uiso 1 1 calc R . .
C34 C 0.18441(13) 0.55953(17) 0.08042(10) 0.0530(5) Uani 1 1 d . . .
H34A H 0.2118 0.4816 0.0789 0.064 Uiso 1 1 calc R . .
C35 C 0.22798(9) 0.67169(16) 0.09332(8) 0.0388(3) Uani 1 1 d . . .
H35A H 0.2854 0.6708 0.0997 0.047 Uiso 1 1 calc R . .
C36 C 0.18852(10) 0.78377(16) 0.09685(8) 0.0400(3) Uani 1 1 d . . .
H36A H 0.2188 0.8601 0.1067 0.048 Uiso 1 1 calc R . .
C37 C 0.10578(11) 0.7862(2) 0.08623(9) 0.0529(5) Uani 1 1 d . . .
H37A H 0.0787 0.8642 0.0884 0.063 Uiso 1 1 calc R . .
C38 C 0.06153(11) 0.6760(3) 0.07250(10) 0.0622(6) Uani 1 1 d . . .
H38A H 0.0040 0.6782 0.0648 0.075 Uiso 1 1 calc R . .

loop_
_atom_site_aniso_label
_atom_site_aniso_U_11
_atom_site_aniso_U_22
_atom_site_aniso_U_33
_atom_site_aniso_U_23
_atom_site_aniso_U_13
_atom_site_aniso_U_12
Mn1 0.01357(9) 0.01845(10) 0.02129(10) -0.00102(6) 0.00759(6) 0.00150(6)
N1 0.0159(4) 0.0195(5) 0.0236(5) -0.0012(4) 0.0077(4) 0.0001(4)
C1 0.0144(5) 0.0116(5) 0.0156(5) -0.0004(4) 0.0045(4) -0.0003(4)
C2 0.0163(5) 0.0114(5) 0.0154(5) -0.0009(4) 0.0042(4) 0.0005(4)
C3 0.0126(4) 0.0187(6) 0.0202(5) -0.0033(4) 0.0023(4) 0.0012(4)
C4 0.0148(5) 0.0218(6) 0.0226(5) -0.0051(4) 0.0083(4) -0.0009(4)
C5 0.0187(5) 0.0185(6) 0.0158(5) -0.0028(4) 0.0071(4) -0.0016(4)
C6 0.0147(5) 0.0110(5) 0.0160(5) 0.0002(4) 0.0034(4) -0.0011(4)
C7 0.0138(4) 0.0171(5) 0.0149(5) -0.0005(4) 0.0026(4) 0.0049(4)
C8 0.0196(5) 0.0191(6) 0.0185(5) 0.0001(4) 0.0054(4) 0.0039(4)
C9 0.0339(6) 0.0250(7) 0.0202(5) 0.0025(5) 0.0108(5) 0.0022(5)
C10 0.0382(7) 0.0289(7) 0.0160(5) -0.0013(5) 0.0072(5) 0.0060(5)
C11 0.0273(6) 0.0220(6) 0.0178(5) -0.0050(4) 0.0009(4) 0.0054(5)
C12 0.0173(5) 0.0174(6) 0.0180(5) -0.0014(4) 0.0012(4) 0.0055(4)
C13 0.0153(5) 0.0173(5) 0.0131(4) -0.0006(4) 0.0048(4) -0.0012(4)
C14 0.0180(5) 0.0180(5) 0.0156(5) 0.0008(4) 0.0048(4) -0.0002(4)
C15 0.0207(5) 0.0245(6) 0.0200(5) 0.0035(4) 0.0016(4) 0.0032(4)
C16 0.0180(5) 0.0305(7) 0.0215(5) -0.0022(5) -0.0017(4) -0.0013(5)
C17 0.0208(5) 0.0208(6) 0.0227(5) -0.0040(4) 0.0026(4) -0.0043(4)
C18 0.0170(5) 0.0176(6) 0.0177(5) -0.0010(4) 0.0047(4) -0.0012(4)
C19 0.0229(5) 0.0183(6) 0.0201(5) 0.0016(4) 0.0062(4) -0.0013(4)
C20 0.0268(6) 0.0448(9) 0.0357(7) -0.0053(6) 0.0121(5) -0.0097(6)
C21 0.0284(7) 0.0251(8) 0.0669(11) -0.0171(7) 0.0023(7) 0.0016(5)
C22 0.0217(5) 0.0177(6) 0.0198(5) -0.0026(4) -0.0001(4) -0.0007(4)
C23 0.0226(6) 0.0275(7) 0.0353(7) -0.0063(5) 0.0056(5) -0.0022(5)
C24 0.0245(6) 0.0187(6) 0.0330(6) -0.0039(5) -0.0010(5) 0.0008(5)
C25 0.0233(5) 0.0155(5) 0.0189(5) 0.0031(4) 0.0032(4) 0.0003(4)
C26 0.0321(6) 0.0189(6) 0.0380(7) 0.0010(5) 0.0016(5) 0.0056(5)
C27 0.0445(8) 0.0259(7) 0.0312(6) 0.0003(5) 0.0168(6) -0.0110(6)
C28 0.0208(5) 0.0150(5) 0.0207(5) -0.0009(4) 0.0035(4) -0.0018(4)
C29 0.0338(7) 0.0220(6) 0.0293(6) 0.0035(5) 0.0125(5) -0.0008(5)
C30 0.0277(6) 0.0214(6) 0.0263(6) -0.0017(5) 0.0083(5) 0.0028(5)
C31 0.0267(6) 0.0243(7) 0.0369(7) 0.0029(5) 0.0109(5) -0.0031(5)
C32 0.0213(6) 0.0378(8) 0.0247(6) -0.0001(5) 0.0074(5) 0.0042(5)
C33 0.0715(13) 0.0671(15) 0.0459(10) 0.0221(9) -0.0086(9) -0.0332(11)
C34 0.0704(12) 0.0359(10) 0.0430(9) 0.0073(7) -0.0050(8) 0.0067(8)
C35 0.0378(7) 0.0441(9) 0.0333(7) 0.0076(6) 0.0063(6) 0.0046(6)
C36 0.0481(8) 0.0395(9) 0.0291(7) 0.0001(6) 0.0033(6) 0.0021(7)
C37 0.0517(10) 0.0712(13) 0.0369(8) -0.0062(8) 0.0131(7) 0.0171(9)
C38 0.0391(9) 0.1046(19) 0.0447(9) 0.0185(11) 0.0135(7) -0.0037(10)

loop_
_atom_type_symbol
_atom_type_description
_atom_type_scat_dispersion_real
_atom_type_scat_dispersion_imag
_atom_type_scat_source
C C 0.0033 0.0016 'International Tables Vol C Tables 4.2.6.8 and 6.1.1.4'
H H 0.0000 0.0000 'International Tables Vol C Tables 4.2.6.8 and 6.1.1.4'
N N 0.0061 0.0033 'International Tables Vol C Tables 4.2.6.8 and 6.1.1.4'
Mn Mn 0.3368 0.7283 'International Tables Vol C Tables 4.2.6.8 and 6.1.1.4'

loop_
_geom_angle_atom_site_label_1
_geom_angle_atom_site_label_2
_geom_angle_atom_site_label_3
_geom_angle
_geom_angle_site_symmetry_1
_geom_angle_site_symmetry_3
_geom_angle_publ_flag
N1 Mn1 C1 144.13(4) . . ?
N1 Mn1 N1 91.30(4) . 3_655 ?
C1 Mn1 N1 123.03(4) . 3_655 ?
N1 Mn1 Mn1 46.06(3) . 3_655 ?
C1 Mn1 Mn1 165.51(3) . 3_655 ?
N1 Mn1 Mn1 45.24(2) 3_655 3_655 ?
C31 N1 C32 108.59(10) . . ?
C31 N1 Mn1 125.96(8) . . ?
C32 N1 Mn1 108.09(7) . . ?
C31 N1 Mn1 113.72(8) . 3_655 ?
C32 N1 Mn1 110.00(8) . 3_655 ?
Mn1 N1 Mn1 88.70(4) . 3_655 ?
C6 C1 C2 116.34(9) . . ?
C6 C1 Mn1 120.85(7) . . ?
C2 C1 Mn1 122.77(7) . . ?
C3 C2 C1 121.39(9) . . ?
C3 C2 C7 118.28(9) . . ?
C1 C2 C7 120.27(9) . . ?
C4 C3 C2 120.56(9) . . ?
C4 C3 H3A 119.7 . . ?
C2 C3 H3A 119.7 . . ?
C5 C4 C3 119.49(9) . . ?
C5 C4 H4A 120.3 . . ?
C3 C4 H4A 120.3 . . ?
C4 C5 C6 120.15(10) . . ?
C4 C5 H5A 119.9 . . ?
C6 C5 H5A 119.9 . . ?
C5 C6 C1 121.91(9) . . ?
C5 C6 C13 117.34(9) . . ?
C1 C6 C13 120.38(9) . . ?
C12 C7 C8 120.04(10) . . ?
C12 C7 C2 120.58(10) . . ?
C8 C7 C2 119.34(9) . . ?
C9 C8 C7 118.92(11) . . ?
C9 C8 C19 118.83(10) . . ?
C7 C8 C19 122.03(9) . . ?
C10 C9 C8 121.09(12) . . ?
C10 C9 H9A 119.5 . . ?
C8 C9 H9A 119.5 . . ?
C11 C10 C9 119.78(11) . . ?
C11 C10 H10A 120.1 . . ?
C9 C10 H10A 120.1 . . ?
C10 C11 C12 121.42(11) . . ?
C10 C11 H11A 119.3 . . ?
C12 C11 H11A 119.3 . . ?
C11 C12 C7 118.72(11) . . ?
C11 C12 C22 118.94(10) . . ?
C7 C12 C22 122.34(10) . . ?
C18 C13 C14 120.15(10) . . ?
C18 C13 C6 117.65(9) . . ?
C14 C13 C6 122.17(10) . . ?
C15 C14 C13 118.89(10) . . ?
C15 C14 C25 120.40(10) . . ?
C13 C14 C25 120.67(9) . . ?
C16 C15 C14 120.90(11) . . ?
C16 C15 H15A 119.6 . . ?
C14 C15 H15A 119.6 . . ?
C15 C16 C17 120.06(10) . . ?
C15 C16 H16A 120.0 . . ?
C17 C16 H16A 120.0 . . ?
C16 C17 C18 120.87(11) . . ?
C16 C17 H17A 119.6 . . ?
C18 C17 H17A 119.6 . . ?
C17 C18 C13 119.13(10) . . ?
C17 C18 C28 118.73(10) . . ?
C13 C18 C28 122.14(9) . . ?
C20 C19 C8 113.37(10) . . ?
C20 C19 C21 108.86(12) . . ?
C8 C19 C21 110.30(10) . . ?
C20 C19 H19A 108.0 . . ?
C8 C19 H19A 108.0 . . ?
C21 C19 H19A 108.0 . . ?
C19 C20 H20A 109.5 . . ?
C19 C20 H20B 109.5 . . ?
H20A C20 H20B 109.5 . . ?
C19 C20 H20C 109.5 . . ?
H20A C20 H20C 109.5 . . ?
H20B C20 H20C 109.5 . . ?
C19 C21 H21A 109.5 . . ?
C19 C21 H21B 109.5 . . ?
H21A C21 H21B 109.5 . . ?
C19 C21 H21C 109.5 . . ?
H21A C21 H21C 109.5 . . ?
H21B C21 H21C 109.5 . . ?
C12 C22 C24 113.32(10) . . ?
C12 C22 C23 110.94(10) . . ?
C24 C22 C23 109.11(10) . . ?
C12 C22 H22A 107.8 . . ?
C24 C22 H22A 107.8 . . ?
C23 C22 H22A 107.8 . . ?
C22 C23 H23A 109.5 . . ?
C22 C23 H23B 109.5 . . ?
H23A C23 H23B 109.5 . . ?
C22 C23 H23C 109.5 . . ?
H23A C23 H23C 109.5 . . ?
H23B C23 H23C 109.5 . . ?
C22 C24 H24A 109.5 . . ?
C22 C24 H24B 109.5 . . ?
H24A C24 H24B 109.5 . . ?
C22 C24 H24C 109.5 . . ?
H24A C24 H24C 109.5 . . ?
H24B C24 H24C 109.5 . . ?
C14 C25 C26 113.21(10) . . ?
C14 C25 C27 110.07(10) . . ?
C26 C25 C27 109.89(11) . . ?
C14 C25 H25A 107.8 . . ?
C26 C25 H25A 107.8 . . ?
C27 C25 H25A 107.8 . . ?
C25 C26 H26A 109.5 . . ?
C25 C26 H26B 109.5 . . ?
H26A C26 H26B 109.5 . . ?
C25 C26 H26C 109.5 . . ?
H26A C26 H26C 109.5 . . ?
H26B C26 H26C 109.5 . . ?
C25 C27 H27A 109.5 . . ?
C25 C27 H27B 109.5 . . ?
H27A C27 H27B 109.5 . . ?
C25 C27 H27C 109.5 . . ?
H27A C27 H27C 109.5 . . ?
H27B C27 H27C 109.5 . . ?
C18 C28 C30 110.63(9) . . ?
C18 C28 C29 111.00(9) . . ?
C30 C28 C29 111.54(10) . . ?
C18 C28 H28A 107.8 . . ?
C30 C28 H28A 107.8 . . ?
C29 C28 H28A 107.8 . . ?
C28 C29 H29A 109.5 . . ?
C28 C29 H29B 109.5 . . ?
H29A C29 H29B 109.5 . . ?
C28 C29 H29C 109.5 . . ?
H29A C29 H29C 109.5 . . ?
H29B C29 H29C 109.5 . . ?
C28 C30 H30A 109.5 . . ?
C28 C30 H30B 109.5 . . ?
H30A C30 H30B 109.5 . . ?
C28 C30 H30C 109.5 . . ?
H30A C30 H30C 109.5 . . ?
H30B C30 H30C 109.5 . . ?
N1 C31 H31A 109.5 . . ?
N1 C31 H31B 109.5 . . ?
H31A C31 H31B 109.5 . . ?
N1 C31 H31C 109.5 . . ?
H31A C31 H31C 109.5 . . ?
H31B C31 H31C 109.5 . . ?
N1 C32 H32A 109.5 . . ?
N1 C32 H32B 109.5 . . ?
H32A C32 H32B 109.5 . . ?
N1 C32 H32C 109.5 . . ?
H32A C32 H32C 109.5 . . ?
H32B C32 H32C 109.5 . . ?
C38 C33 C34 119.84(18) . . ?
C38 C33 H33A 120.1 . . ?
C34 C33 H33A 120.1 . . ?
C33 C34 C35 119.33(18) . . ?
C33 C34 H34A 120.3 . . ?
C35 C34 H34A 120.3 . . ?
C36 C35 C34 120.23(16) . . ?
C36 C35 H35A 119.9 . . ?
C34 C35 H35A 119.9 . . ?
C37 C36 C35 120.26(17) . . ?
C37 C36 H36A 119.9 . . ?
C35 C36 H36A 119.9 . . ?
C36 C37 C38 120.27(19) . . ?
C36 C37 H37A 119.9 . . ?
C38 C37 H37A 119.9 . . ?
C37 C38 C33 120.07(17) . . ?
C37 C38 H38A 120.0 . . ?
C33 C38 H38A 120.0 . . ?

loop_
_geom_bond_atom_site_label_1
_geom_bond_atom_site_label_2
_geom_bond_distance
_geom_bond_site_symmetry_2
_geom_bond_publ_flag
Mn1 N1 2.0937(9) . ?
Mn1 C1 2.1082(10) . ?
Mn1 N1 2.1234(10) 3_655 ?
Mn1 Mn1 2.9479(3) 3_655 ?
N1 C31 1.4629(16) . ?
N1 C32 1.4772(15) . ?
N1 Mn1 2.1234(10) 3_655 ?
C1 C6 1.4148(14) . ?
C1 C2 1.4187(14) . ?
C2 C3 1.4031(14) . ?
C2 C7 1.5056(14) . ?
C3 C4 1.3899(15) . ?
C3 H3A 0.9500 . ?
C4 C5 1.3895(15) . ?
C4 H4A 0.9500 . ?
C5 C6 1.4025(14) . ?
C5 H5A 0.9500 . ?
C6 C13 1.5079(14) . ?
C7 C12 1.4154(15) . ?
C7 C8 1.4169(16) . ?
C8 C9 1.3998(15) . ?
C8 C19 1.5268(16) . ?
C9 C10 1.3864(19) . ?
C9 H9A 0.9500 . ?
C10 C11 1.3849(19) . ?
C10 H10A 0.9500 . ?
C11 C12 1.3988(15) . ?
C11 H11A 0.9500 . ?
C12 C22 1.5230(17) . ?
C13 C18 1.4090(15) . ?
C13 C14 1.4111(15) . ?
C14 C15 1.4009(15) . ?
C14 C25 1.5186(16) . ?
C15 C16 1.3842(18) . ?
C15 H15A 0.9500 . ?
C16 C17 1.3858(18) . ?
C16 H16A 0.9500 . ?
C17 C18 1.3967(15) . ?
C17 H17A 0.9500 . ?
C18 C28 1.5202(16) . ?
C19 C20 1.5237(17) . ?
C19 C21 1.5300(18) . ?
C19 H19A 1.0000 . ?
C20 H20A 0.9800 . ?
C20 H20B 0.9800 . ?
C20 H20C 0.9800 . ?
C21 H21A 0.9800 . ?
C21 H21B 0.9800 . ?
C21 H21C 0.9800 . ?
C22 C24 1.5335(17) . ?
C22 C23 1.5365(16) . ?
C22 H22A 1.0000 . ?
C23 H23A 0.9800 . ?
C23 H23B 0.9800 . ?
C23 H23C 0.9800 . ?
C24 H24A 0.9800 . ?
C24 H24B 0.9800 . ?
C24 H24C 0.9800 . ?
C25 C26 1.5298(17) . ?
C25 C27 1.5313(17) . ?
C25 H25A 1.0000 . ?
C26 H26A 0.9800 . ?
C26 H26B 0.9800 . ?
C26 H26C 0.9800 . ?
C27 H27A 0.9800 . ?
C27 H27B 0.9800 . ?
C27 H27C 0.9800 . ?
C28 C30 1.5320(16) . ?
C28 C29 1.5344(16) . ?
C28 H28A 1.0000 . ?
C29 H29A 0.9800 . ?
C29 H29B 0.9800 . ?
C29 H29C 0.9800 . ?
C30 H30A 0.9800 . ?
C30 H30B 0.9800 . ?
C30 H30C 0.9800 . ?
C31 H31A 0.9800 . ?
C31 H31B 0.9800 . ?
C31 H31C 0.9800 . ?
C32 H32A 0.9800 . ?
C32 H32B 0.9800 . ?
C32 H32C 0.9800 . ?
C33 C38 1.380(3) . ?
C33 C34 1.384(3) . ?
C33 H33A 0.9500 . ?
C34 C35 1.387(3) . ?
C34 H34A 0.9500 . ?
C35 C36 1.371(2) . ?
C35 H35A 0.9500 . ?
C36 C37 1.367(2) . ?
C36 H36A 0.9500 . ?
C37 C38 1.375(3) . ?
C37 H37A 0.9500 . ?
C38 H38A 0.9500 . ?
